data_4103116
loop_
_publ_author_name
'Ryo Shintani'
'Momotaro Takeda'
'Takaoki Tsuji'
'Tamio Hayashi'

_publ_section_title
;
 Rhodium-Catalyzed Asymmetric Arylation of N-Tosyl Ketimines
;
_journal_name_full 'Journal of the American Chemical Society'
_journal_page_first 13168
_journal_page_last 13169
_journal_paper_doi 10.1021/ja106114q
_journal_volume 132
_journal_year 2010
_chemical_absolute_configuration 'CHOOSE rm ad rmad syn or unk'
_chemical_formula_moiety 'C21 H20 Cl N O2 S '
_chemical_formula_sum 'C21 H20 Cl N O2 S'
_chemical_formula_weight 385.91
_space_group_IT_number 4
_symmetry_cell_setting monoclinic
_symmetry_Int_Tables_number 4
_symmetry_space_group_name_Hall 'P 2yb'
_symmetry_space_group_name_H-M 'P 1 21 1'
_cell_angle_alpha 90.0000
_cell_angle_beta 101.970(15)
_cell_angle_gamma 90.0000
_cell_formula_units_Z 4
_cell_length_a 9.899(3)
_cell_length_b 13.034(5)
_cell_length_c 15.353(7)
_cell_measurement_reflns_used 16374
_cell_measurement_temperature 123.1
_cell_measurement_theta_max 27.5
_cell_measurement_theta_min 3.1
_cell_volume 1937.8(13)
_computing_cell_refinement PROCESS-AUTO
_computing_data_collection PROCESS-AUTO
_computing_data_reduction CrystalStructure
_computing_publication_material 'CrystalStructure 3.8'
_computing_structure_refinement CRYSTALS
_computing_structure_solution SIR92
_diffrn_ambient_temperature 123(2)
_diffrn_detector_area_resol_mean 10.00
_diffrn_measured_fraction_theta_full 0.995
_diffrn_measured_fraction_theta_max 0.995
_diffrn_measurement_device_type 'Rigaku RAXIS-RAPID'
_diffrn_measurement_method \w
_diffrn_radiation_type 'Mo K\a'
_diffrn_radiation_wavelength 0.71075
_diffrn_reflns_av_R_equivalents 0.042
_diffrn_reflns_limit_h_max 12
_diffrn_reflns_limit_h_min -11
_diffrn_reflns_limit_k_max 16
_diffrn_reflns_limit_k_min -16
_diffrn_reflns_limit_l_max 19
_diffrn_reflns_limit_l_min -19
_diffrn_reflns_number 19042
_diffrn_reflns_theta_full 27.48
_diffrn_reflns_theta_max 27.48
_exptl_absorpt_coefficient_mu 0.319
_exptl_absorpt_correction_type none
_exptl_crystal_colour colorless
_exptl_crystal_density_diffrn 1.323
_exptl_crystal_density_method 'not measured'
_exptl_crystal_description prism
_exptl_crystal_F_000 808.00
_exptl_crystal_size_max 0.50
_exptl_crystal_size_mid 0.30
_exptl_crystal_size_min 0.20
_refine_diff_density_max 1.88
_refine_diff_density_min -1.78
_refine_ls_abs_structure_details 'Flack, H. D. (1983), Acta Cryst. A39, 876-881.  4165 Friedel Pairs'
_refine_ls_abs_structure_Flack -0.03(5)
_refine_ls_extinction_method none
_refine_ls_goodness_of_fit_ref 1.032
_refine_ls_hydrogen_treatment refall
_refine_ls_number_parameters 510
_refine_ls_number_reflns 15192
_refine_ls_R_factor_gt 0.0501
_refine_ls_shift/su_max 0.0000
_refine_ls_structure_factor_coef F
_refine_ls_weighting_details
;
    Chebychev polynomial with 3 parameters (Carruthers & Watkin, 1979)
    87.9383    119.6270    33.3700
;
_refine_ls_weighting_scheme calc
_refine_ls_wR_factor_ref 0.0610
_reflns_number_gt 15120
_reflns_number_total 8775
_reflns_threshold_expression F^2^>2.0\s(F^2^)
_cod_data_source_file ja106114q_si_001.cif
_cod_data_source_block '_100209yuki'
_cod_original_cell_volume 1937.7(13)
_cod_original_formula_sum 'C21 H20 Cl N O2 S '
_cod_database_code 4103116

loop_
_symmetry_equiv_pos_site_id
_symmetry_equiv_pos_as_xyz
1 +X,+Y,+Z
2 -X,1/2+Y,-Z

loop_
_atom_site_label
_atom_site_type_symbol
_atom_site_fract_x
_atom_site_fract_y
_atom_site_fract_z
_atom_site_U_iso_or_equiv
_atom_site_adp_type
_atom_site_occupancy
_atom_site_symmetry_multiplicity
_atom_site_calc_flag
_atom_site_refinement_flags
S(1) S 1.10242(6) 0.35099(6) 0.34698(4) 0.02233(15) Uani 1.00 1 d .
Cl(1) Cl 1.86795(7) 0.17056(6) 0.60634(5) 0.03645(16) Uani 1.00 1 d .
S(2) S 1.38181(7) 0.28192(6) 0.14824(4) 0.02575(16) Uani 1.00 1 d .
Cl(2) Cl 1.50925(9) 0.80521(7) 0.22407(5) 0.0494(2) Uani 1.00 1 d .
O(1) O 1.1302(2) 0.40073(15) 0.26841(12) 0.0295(5) Uani 1.00 1 d .
O(4) O 1.4107(2) 0.21841(15) 0.07823(13) 0.0315(5) Uani 1.00 1 d .
O(2) O 1.07799(19) 0.41291(14) 0.41856(12) 0.0278(4) Uani 1.00 1 d .
O(3) O 1.3546(2) 0.23225(15) 0.22648(13) 0.0351(5) Uani 1.00 1 d .
N(2) N 1.2432(2) 0.34895(17) 0.11194(14) 0.0239(5) Uani 1.00 1 d .
N(1) N 1.2388(2) 0.28079(18) 0.38089(13) 0.0240(5) Uani 1.00 1 d .
C(15) C 0.9593(2) 0.2695(2) 0.31417(16) 0.0232(6) Uani 1.00 1 d .
C(14) C 1.2380(2) 0.0574(2) 0.33885(17) 0.0268(6) Uani 1.00 1 d .
C(28) C 1.2247(2) 0.4289(2) 0.04115(17) 0.0251(6) Uani 1.00 1 d .
C(3) C 1.4946(2) 0.2784(2) 0.50148(18) 0.0290(6) Uani 1.00 1 d .
C(9) C 1.1910(2) 0.1006(2) 0.41019(17) 0.0241(6) Uani 1.00 1 d .
C(7) C 1.2562(2) 0.1993(2) 0.45186(17) 0.0227(6) Uani 1.00 1 d .
C(25) C 1.2930(2) 0.5298(2) 0.08085(17) 0.0238(6) Uani 1.00 1 d .
C(20) C 0.9571(2) 0.2025(2) 0.24307(17) 0.0259(6) Uani 1.00 1 d .
C(2) C 1.6336(2) 0.2725(2) 0.53828(18) 0.0308(7) Uani 1.00 1 d .
C(17) C 0.7448(2) 0.2028(2) 0.33495(18) 0.0279(6) Uani 1.00 1 d .
C(1) C 1.6931(2) 0.1781(2) 0.56021(16) 0.0277(6) Uani 1.00 1 d .
C(36) C 1.5220(2) 0.3659(2) 0.18099(16) 0.0251(6) Uani 1.00 1 d .
C(22) C 1.4235(3) 0.7002(2) 0.1667(2) 0.0322(7) Uani 1.00 1 d .
C(10) C 1.0817(2) 0.0517(2) 0.43858(19) 0.0295(7) Uani 1.00 1 d .
C(4) C 1.4128(2) 0.1901(2) 0.48573(16) 0.0238(6) Uani 1.00 1 d .
C(13) C 1.1750(3) -0.0292(2) 0.29557(18) 0.0312(7) Uani 1.00 1 d .
C(5) C 1.4755(2) 0.0957(2) 0.50948(19) 0.0293(7) Uani 1.00 1 d .
C(38) C 1.6265(2) 0.5031(2) 0.27330(19) 0.0337(7) Uani 1.00 1 d .
C(18) C 0.7413(2) 0.1326(2) 0.26538(18) 0.0280(6) Uani 1.00 1 d .
C(26) C 1.2477(2) 0.5740(2) 0.15263(17) 0.0257(6) Uani 1.00 1 d .
C(41) C 1.6300(2) 0.3661(2) 0.13607(17) 0.0285(6) Uani 1.00 1 d .
C(16) C 0.8524(2) 0.2707(2) 0.35976(17) 0.0249(6) Uani 1.00 1 d .
C(37) C 1.5209(2) 0.4331(2) 0.25076(17) 0.0320(7) Uani 1.00 1 d .
C(40) C 1.7367(2) 0.4358(2) 0.16061(17) 0.0313(7) Uani 1.00 1 d .
C(30) C 1.0676(2) 0.4415(2) 0.00789(16) 0.0287(7) Uani 1.00 1 d .
C(31) C 0.9833(3) 0.3562(2) -0.00382(19) 0.0362(7) Uani 1.00 1 d .
C(39) C 1.7353(3) 0.5057(2) 0.2271(2) 0.0362(7) Uani 1.00 1 d .
C(12) C 1.0642(3) -0.0740(2) 0.3221(2) 0.0352(7) Uani 1.00 1 d .
C(24) C 1.4029(2) 0.5759(2) 0.05243(18) 0.0279(6) Uani 1.00 1 d .
C(27) C 1.3114(2) 0.6587(2) 0.19593(17) 0.0295(7) Uani 1.00 1 d .
C(32) C 0.8422(3) 0.3653(3) -0.0385(2) 0.0445(9) Uani 1.00 1 d .
C(29) C 1.2836(3) 0.3908(2) -0.03868(17) 0.0330(7) Uani 1.00 1 d .
C(19) C 0.8497(2) 0.1356(2) 0.22002(18) 0.0308(7) Uani 1.00 1 d .
C(8) C 1.1966(2) 0.2368(2) 0.52989(17) 0.0281(6) Uani 1.00 1 d .
C(23) C 1.4684(2) 0.6608(2) 0.09543(18) 0.0323(7) Uani 1.00 1 d .
C(11) C 1.0192(3) -0.0339(2) 0.3948(2) 0.0363(8) Uani 1.00 1 d .
C(21) C 0.6283(3) 0.0557(2) 0.2428(2) 0.0417(8) Uani 1.00 1 d .
C(35) C 1.0088(3) 0.5366(2) -0.01702(19) 0.0362(7) Uani 1.00 1 d .
C(34) C 0.8688(3) 0.5451(3) -0.0511(2) 0.0449(9) Uani 1.00 1 d .
C(6) C 1.6159(3) 0.0890(2) 0.5472(2) 0.0332(7) Uani 1.00 1 d .
C(33) C 0.7854(3) 0.4605(3) -0.0617(2) 0.0467(9) Uani 1.00 1 d .
C(42) C 1.8485(3) 0.5840(3) 0.2516(2) 0.0559(11) Uani 1.00 1 d .
H(1) H 1.6882 0.3330 0.5483 0.037 Uiso 1.00 1 c R
H(2) H 1.4530 0.3433 0.4856 0.034 Uiso 1.00 1 c R
H(3) H 1.4218 0.0348 0.5003 0.035 Uiso 1.00 1 c R
H(4) H 1.6588 0.0245 0.5629 0.039 Uiso 1.00 1 c R
H(5) H 1.2663 0.2708 0.5718 0.036 Uiso 1.00 1 c R
H(6) H 1.1627 0.1800 0.5577 0.036 Uiso 1.00 1 c R
H(7) H 1.1231 0.2831 0.5085 0.036 Uiso 1.00 1 c R
H(8) H 1.0521 0.0775 0.4894 0.036 Uiso 1.00 1 c R
H(9) H 0.9430 -0.0645 0.4137 0.043 Uiso 1.00 1 c R
H(10) H 1.0203 -0.1320 0.2910 0.041 Uiso 1.00 1 c R
H(11) H 1.2083 -0.0574 0.2470 0.038 Uiso 1.00 1 c R
H(12) H 1.3144 0.0872 0.3197 0.033 Uiso 1.00 1 c R
H(13) H 0.8537 0.3175 0.4074 0.031 Uiso 1.00 1 c R
H(14) H 0.6708 0.2030 0.3657 0.034 Uiso 1.00 1 c R
H(15) H 0.8473 0.0905 0.1712 0.036 Uiso 1.00 1 c R
H(16) H 1.0305 0.2020 0.2118 0.032 Uiso 1.00 1 c R
H(17) H 0.6533 -0.0053 0.2762 0.051 Uiso 1.00 1 c R
H(18) H 0.6129 0.0404 0.1810 0.051 Uiso 1.00 1 c R
H(19) H 0.5463 0.0830 0.2565 0.051 Uiso 1.00 1 c R
H(20) H 1.3154 0.2927 0.3538 0.031 Uiso 1.00 1 c R
H(21) H 1.5429 0.6922 0.0752 0.039 Uiso 1.00 1 c R
H(22) H 1.4331 0.5481 0.0025 0.035 Uiso 1.00 1 c R
H(23) H 1.1712 0.5447 0.1721 0.031 Uiso 1.00 1 c R
H(24) H 1.2808 0.6893 0.2445 0.035 Uiso 1.00 1 c R
H(28) H 1.0223 0.2904 0.0116 0.043 Uiso 1.00 1 c R
H(30) H 0.6893 0.4670 -0.0856 0.055 Uiso 1.00 1 c R
H(31) H 0.8292 0.6103 -0.0681 0.053 Uiso 1.00 1 c R
H(32) H 1.0651 0.5963 -0.0093 0.043 Uiso 1.00 1 c R
H(29) H 0.7847 0.3062 -0.0455 0.054 Uiso 1.00 1 c R
H(25) H 1.3777 0.4108 -0.0303 0.042 Uiso 1.00 1 c R
H(26) H 1.2329 0.4205 -0.0921 0.041 Uiso 1.00 1 c R
H(27) H 1.2772 0.3182 -0.0427 0.041 Uiso 1.00 1 c R
H(33) H 1.4488 0.4290 0.2829 0.039 Uiso 1.00 1 c R
H(34) H 1.6253 0.5506 0.3200 0.039 Uiso 1.00 1 c R
H(35) H 1.8124 0.4352 0.1314 0.038 Uiso 1.00 1 c R
H(36) H 1.6302 0.3184 0.0893 0.035 Uiso 1.00 1 c R
H(37) H 1.8236 0.6437 0.2165 0.067 Uiso 1.00 1 c R
H(38) H 1.9319 0.5567 0.2399 0.067 Uiso 1.00 1 c R
H(39) H 1.8614 0.6014 0.3129 0.067 Uiso 1.00 1 c R
H(40) H 1.1669 0.3365 0.1392 0.032 Uiso 1.00 1 c R

loop_
_atom_site_aniso_label
_atom_site_aniso_U_11
_atom_site_aniso_U_22
_atom_site_aniso_U_33
_atom_site_aniso_U_12
_atom_site_aniso_U_13
_atom_site_aniso_U_23
S(1) 0.0272(3) 0.0187(3) 0.0234(2) 0.0001(2) 0.0105(2) 0.0008(2)
Cl(1) 0.0264(3) 0.0369(3) 0.0449(3) 0.0034(2) 0.0045(2) -0.0025(3)
S(2) 0.0356(3) 0.0201(3) 0.0257(3) 0.0029(2) 0.0159(2) 0.0040(2)
Cl(2) 0.0542(4) 0.0370(3) 0.0571(4) -0.0198(3) 0.0118(3) -0.0107(3)
O(1) 0.0382(10) 0.0229(10) 0.0311(9) 0.0033(7) 0.0157(8) 0.0071(7)
O(4) 0.0410(11) 0.0256(10) 0.0326(10) 0.0007(8) 0.0184(8) -0.0002(8)
O(2) 0.0340(10) 0.0204(9) 0.0313(10) -0.0032(7) 0.0118(8) -0.0025(7)
O(3) 0.0461(11) 0.0288(11) 0.0372(10) 0.0081(8) 0.0248(9) 0.0103(8)
N(2) 0.0295(10) 0.0197(10) 0.0257(10) 0.0004(9) 0.0134(8) 0.0038(9)
N(1) 0.0227(10) 0.0246(11) 0.0265(10) -0.0002(9) 0.0094(8) 0.0053(9)
C(15) 0.0268(12) 0.0183(12) 0.0245(12) 0.0023(10) 0.0052(9) 0.0040(10)
C(14) 0.0323(13) 0.0228(14) 0.0273(13) 0.0020(10) 0.0112(11) 0.0021(11)
C(28) 0.0291(13) 0.0245(13) 0.0234(12) -0.0004(10) 0.0095(10) 0.0026(10)
C(3) 0.0332(13) 0.0212(13) 0.0322(13) 0.0025(11) 0.0055(11) -0.0019(11)
C(9) 0.0279(13) 0.0214(13) 0.0228(12) 0.0002(10) 0.0051(10) 0.0074(10)
C(7) 0.0271(12) 0.0204(13) 0.0228(12) 0.0009(10) 0.0099(9) 0.0042(9)
C(25) 0.0271(12) 0.0241(13) 0.0211(11) 0.0029(10) 0.0073(10) 0.0058(10)
C(20) 0.0300(13) 0.0248(13) 0.0253(12) 0.0046(10) 0.0112(10) 0.0007(10)
C(2) 0.0312(13) 0.0249(14) 0.0367(14) -0.0016(11) 0.0082(11) -0.0072(12)
C(17) 0.0258(12) 0.0304(14) 0.0291(13) 0.0016(10) 0.0094(10) 0.0008(10)
C(1) 0.0262(12) 0.0354(15) 0.0223(11) 0.0022(11) 0.0069(9) -0.0041(11)
C(36) 0.0314(13) 0.0258(14) 0.0188(11) 0.0056(11) 0.0070(9) 0.0032(10)
C(22) 0.0404(15) 0.0198(13) 0.0346(14) -0.0052(11) 0.0033(12) 0.0036(11)
C(10) 0.0286(13) 0.0335(16) 0.0283(13) -0.0003(11) 0.0106(11) 0.0077(12)
C(4) 0.0273(12) 0.0244(14) 0.0222(11) 0.0017(10) 0.0109(9) 0.0010(10)
C(13) 0.0438(16) 0.0226(14) 0.0275(13) 0.0035(12) 0.0083(11) 0.0031(11)
C(5) 0.0300(14) 0.0232(13) 0.0350(14) -0.0041(11) 0.0071(11) 0.0017(11)
C(38) 0.0327(14) 0.0420(17) 0.0249(13) 0.0075(12) 0.0026(11) -0.0080(11)
C(18) 0.0273(13) 0.0241(13) 0.0318(13) 0.0023(10) 0.0040(10) 0.0001(11)
C(26) 0.0295(13) 0.0230(13) 0.0259(12) 0.0000(10) 0.0084(10) 0.0074(10)
C(41) 0.0338(13) 0.0307(15) 0.0222(12) 0.0058(11) 0.0083(10) -0.0016(11)
C(16) 0.0296(12) 0.0244(13) 0.0227(11) 0.0031(10) 0.0102(9) 0.0015(10)
C(37) 0.0351(14) 0.0384(16) 0.0236(12) 0.0081(12) 0.0083(11) 0.0008(12)
C(40) 0.0273(13) 0.0403(16) 0.0263(13) 0.0051(11) 0.0057(10) 0.0022(12)
C(30) 0.0316(14) 0.0357(16) 0.0191(11) 0.0010(11) 0.0060(10) -0.0018(11)
C(31) 0.0367(15) 0.0372(17) 0.0344(14) -0.0032(13) 0.0067(11) -0.0055(13)
C(39) 0.0272(14) 0.0434(18) 0.0345(14) 0.0047(12) -0.0019(11) -0.0025(13)
C(12) 0.0438(16) 0.0230(14) 0.0352(14) -0.0041(12) -0.0002(13) 0.0020(12)
C(24) 0.0332(14) 0.0264(14) 0.0262(12) 0.0015(11) 0.0108(11) 0.0069(11)
C(27) 0.0365(14) 0.0260(14) 0.0270(13) 0.0002(11) 0.0086(10) 0.0037(11)
C(32) 0.0406(16) 0.059(2) 0.0357(15) -0.0108(16) 0.0116(13) -0.0133(15)
C(29) 0.0446(16) 0.0345(15) 0.0240(12) 0.0033(12) 0.0163(11) 0.0041(11)
C(19) 0.0365(15) 0.0263(14) 0.0282(13) 0.0022(11) 0.0039(11) -0.0080(11)
C(8) 0.0353(14) 0.0286(14) 0.0233(12) 0.0019(11) 0.0125(10) 0.0026(10)
C(23) 0.0337(13) 0.0313(15) 0.0329(13) -0.0023(12) 0.0096(11) 0.0102(13)
C(11) 0.0340(15) 0.0305(15) 0.0437(16) -0.0098(12) 0.0067(13) 0.0099(13)
C(21) 0.0341(15) 0.0311(17) 0.060(2) -0.0036(12) 0.0100(14) -0.0142(14)
C(35) 0.0401(16) 0.0369(16) 0.0298(14) 0.0055(13) 0.0031(13) 0.0052(13)
C(34) 0.0429(18) 0.054(2) 0.0344(16) 0.0116(16) -0.0000(14) 0.0013(16)
C(6) 0.0347(15) 0.0250(14) 0.0388(15) 0.0048(12) 0.0052(12) 0.0060(12)
C(33) 0.0317(16) 0.077(2) 0.0278(14) 0.0073(17) -0.0016(12) -0.0022(16)
C(42) 0.0403(18) 0.068(2) 0.056(2) -0.0057(18) 0.0034(16) -0.0204(19)

loop_
_atom_type_symbol
_atom_type_description
_atom_type_scat_dispersion_real
_atom_type_scat_dispersion_imag
_atom_type_scat_source
C C 0.003 0.002
;
International Tables for Crystallography
(1992, Vol. C, Tables 4.2.6.8 and 6.1.1.4)
;
H H 0.000 0.000
;
International Tables for Crystallography
(1992, Vol. C, Table 6.1.1.4)
;
Cl Cl 0.148 0.159
;
International Tables for Crystallography
(1992, Vol. C, Tables 4.2.6.8 and 6.1.1.4)
;
N N 0.006 0.003
;
International Tables for Crystallography
(1992, Vol. C, Tables 4.2.6.8 and 6.1.1.4)
;
O O 0.011 0.006
;
International Tables for Crystallography
(1992, Vol. C, Tables 4.2.6.8 and 6.1.1.4)
;
S S 0.125 0.123
;
International Tables for Crystallography
(1992, Vol. C, Tables 4.2.6.8 and 6.1.1.4)
;

loop_
_geom_angle_atom_site_label_1
_geom_angle_atom_site_label_2
_geom_angle_atom_site_label_3
_geom_angle
_geom_angle_publ_flag
O(1) S(1) O(2) 118.82(12) yes
O(1) S(1) N(1) 103.33(11) yes
O(1) S(1) C(15) 108.27(11) yes
O(2) S(1) N(1) 109.56(10) yes
O(2) S(1) C(15) 107.92(12) yes
N(1) S(1) C(15) 108.56(12) yes
O(4) S(2) O(3) 117.90(12) yes
O(4) S(2) N(2) 109.84(11) yes
O(4) S(2) C(36) 107.81(12) yes
O(3) S(2) N(2) 103.73(12) yes
O(3) S(2) C(36) 108.37(11) yes
N(2) S(2) C(36) 108.91(12) yes
S(2) N(2) C(28) 126.47(18) yes
S(1) N(1) C(7) 126.27(18) yes
S(1) C(15) C(20) 118.9(2) yes
S(1) C(15) C(16) 120.19(19) yes
C(20) C(15) C(16) 120.9(2) yes
C(9) C(14) C(13) 120.9(2) yes
N(2) C(28) C(25) 109.26(19) yes
N(2) C(28) C(30) 106.2(2) yes
N(2) C(28) C(29) 110.1(2) yes
C(25) C(28) C(30) 111.7(2) yes
C(25) C(28) C(29) 112.3(2) yes
C(30) C(28) C(29) 107.0(2) yes
C(2) C(3) C(4) 121.2(2) yes
C(14) C(9) C(7) 119.4(2) yes
C(14) C(9) C(10) 117.8(2) yes
C(7) C(9) C(10) 122.8(2) yes
N(1) C(7) C(9) 108.53(19) yes
N(1) C(7) C(4) 104.8(2) yes
N(1) C(7) C(8) 109.8(2) yes
C(9) C(7) C(4) 112.8(2) yes
C(9) C(7) C(8) 113.8(2) yes
C(4) C(7) C(8) 106.72(19) yes
C(28) C(25) C(26) 118.4(2) yes
C(28) C(25) C(24) 123.5(2) yes
C(26) C(25) C(24) 118.0(2) yes
C(15) C(20) C(19) 119.2(2) yes
C(3) C(2) C(1) 119.4(2) yes
C(18) C(17) C(16) 121.7(2) yes
Cl(1) C(1) C(2) 119.5(2) yes
Cl(1) C(1) C(6) 119.1(2) yes
C(2) C(1) C(6) 121.4(2) yes
S(2) C(36) C(41) 120.2(2) yes
S(2) C(36) C(37) 118.8(2) yes
C(41) C(36) C(37) 120.9(2) yes
Cl(2) C(22) C(27) 118.6(2) yes
Cl(2) C(22) C(23) 119.6(2) yes
C(27) C(22) C(23) 121.8(2) yes
C(9) C(10) C(11) 120.8(2) yes
C(3) C(4) C(7) 120.2(2) yes
C(3) C(4) C(5) 118.1(2) yes
C(7) C(4) C(5) 121.5(2) yes
C(14) C(13) C(12) 120.6(2) yes
C(4) C(5) C(6) 121.1(2) yes
C(37) C(38) C(39) 120.7(2) yes
C(17) C(18) C(19) 117.5(2) yes
C(17) C(18) C(21) 121.1(2) yes
C(19) C(18) C(21) 121.4(2) yes
C(25) C(26) C(27) 121.5(2) yes
C(36) C(41) C(40) 119.3(2) yes
C(15) C(16) C(17) 118.8(2) yes
C(36) C(37) C(38) 119.1(2) yes
C(41) C(40) C(39) 121.0(2) yes
C(28) C(30) C(31) 119.9(2) yes
C(28) C(30) C(35) 121.5(2) yes
C(31) C(30) C(35) 118.4(2) yes
C(30) C(31) C(32) 120.9(3) yes
C(38) C(39) C(40) 119.0(2) yes
C(38) C(39) C(42) 119.9(3) yes
C(40) C(39) C(42) 121.1(3) yes
C(13) C(12) C(11) 119.2(2) yes
C(25) C(24) C(23) 121.2(2) yes
C(22) C(27) C(26) 118.3(2) yes
C(31) C(32) C(33) 119.9(3) yes
C(20) C(19) C(18) 121.8(2) yes
C(22) C(23) C(24) 119.1(2) yes
C(10) C(11) C(12) 120.7(2) yes
C(30) C(35) C(34) 120.4(3) yes
C(35) C(34) C(33) 121.0(3) yes
C(1) C(6) C(5) 118.7(2) yes
C(32) C(33) C(34) 119.4(2) yes
S(2) N(2) H(40) 116.7 no
C(28) N(2) H(40) 116.9 no
S(1) N(1) H(20) 117.0 no
C(7) N(1) H(20) 116.8 no
C(9) C(14) H(12) 119.6 no
C(13) C(14) H(12) 119.5 no
C(2) C(3) H(2) 119.9 no
C(4) C(3) H(2) 118.9 no
C(15) C(20) H(16) 120.7 no
C(19) C(20) H(16) 120.1 no
C(3) C(2) H(1) 120.5 no
C(1) C(2) H(1) 120.1 no
C(18) C(17) H(14) 118.7 no
C(16) C(17) H(14) 119.5 no
C(9) C(10) H(8) 119.0 no
C(11) C(10) H(8) 120.2 no
C(14) C(13) H(11) 119.7 no
C(12) C(13) H(11) 119.8 no
C(4) C(5) H(3) 119.6 no
C(6) C(5) H(3) 119.2 no
C(37) C(38) H(34) 119.7 no
C(39) C(38) H(34) 119.6 no
C(25) C(26) H(23) 119.2 no
C(27) C(26) H(23) 119.2 no
C(36) C(41) H(36) 119.8 no
C(40) C(41) H(36) 120.9 no
C(15) C(16) H(13) 120.5 no
C(17) C(16) H(13) 120.7 no
C(36) C(37) H(33) 119.5 no
C(38) C(37) H(33) 121.4 no
C(41) C(40) H(35) 119.9 no
C(39) C(40) H(35) 119.2 no
C(30) C(31) H(28) 119.5 no
C(32) C(31) H(28) 119.6 no
C(13) C(12) H(10) 119.9 no
C(11) C(12) H(10) 120.9 no
C(25) C(24) H(22) 119.0 no
C(23) C(24) H(22) 119.8 no
C(22) C(27) H(24) 119.8 no
C(26) C(27) H(24) 121.9 no
C(31) C(32) H(29) 120.3 no
C(33) C(32) H(29) 119.8 no
C(28) C(29) H(25) 109.0 no
C(28) C(29) H(26) 109.5 no
C(28) C(29) H(27) 109.9 no
H(25) C(29) H(26) 109.5 no
H(25) C(29) H(27) 109.5 no
H(26) C(29) H(27) 109.5 no
C(20) C(19) H(15) 119.4 no
C(18) C(19) H(15) 118.7 no
C(7) C(8) H(5) 109.8 no
C(7) C(8) H(6) 109.6 no
C(7) C(8) H(7) 109.1 no
H(5) C(8) H(6) 109.5 no
H(5) C(8) H(7) 109.5 no
H(6) C(8) H(7) 109.5 no
C(22) C(23) H(21) 120.3 no
C(24) C(23) H(21) 120.6 no
C(10) C(11) H(9) 119.6 no
C(12) C(11) H(9) 119.7 no
C(18) C(21) H(17) 109.7 no
C(18) C(21) H(18) 109.3 no
C(18) C(21) H(19) 109.3 no
H(17) C(21) H(18) 109.5 no
H(17) C(21) H(19) 109.5 no
H(18) C(21) H(19) 109.5 no
C(30) C(35) H(32) 119.7 no
C(34) C(35) H(32) 119.9 no
C(35) C(34) H(31) 120.0 no
C(33) C(34) H(31) 119.0 no
C(1) C(6) H(4) 120.2 no
C(5) C(6) H(4) 121.1 no
C(32) C(33) H(30) 120.2 no
C(34) C(33) H(30) 120.4 no
C(39) C(42) H(37) 108.7 no
C(39) C(42) H(38) 109.2 no
C(39) C(42) H(39) 110.5 no
H(37) C(42) H(38) 109.5 no
H(37) C(42) H(39) 109.5 no
H(38) C(42) H(39) 109.5 no

loop_
_geom_bond_atom_site_label_1
_geom_bond_atom_site_label_2
_geom_bond_distance
_geom_bond_publ_flag
_geom_bond_site_symmetry_1
S(1) O(1) 1.445(2) yes .
S(1) O(2) 1.424(2) yes .
S(1) N(1) 1.625(2) yes .
S(1) C(15) 1.759(2) yes .
Cl(1) C(1) 1.731(2) yes ./
S(2) O(4) 1.432(2) yes .
S(2) O(3) 1.438(2) yes .
S(2) N(2) 1.624(2) yes .
S(2) C(36) 1.757(2) yes .
Cl(2) C(22) 1.749(2) yes .
N(2) C(28) 1.489(3) yes .
N(1) C(7) 1.505(3) yes .
C(15) C(20) 1.395(3) yes .
C(15) C(16) 1.384(3) yes .
C(14) C(9) 1.394(4) yes .
C(14) C(13) 1.390(3) yes .
C(28) C(25) 1.545(3) yes .
C(28) C(30) 1.541(3) yes .
C(28) C(29) 1.545(4) yes .
C(3) C(2) 1.377(3) yes .
C(3) C(4) 1.399(3) yes .
C(9) C(7) 1.521(3) yes .
C(9) C(10) 1.400(4) yes .
C(7) C(4) 1.534(3) yes .
C(7) C(8) 1.521(4) yes .
C(25) C(26) 1.398(3) yes .
C(25) C(24) 1.390(4) yes .
C(20) C(19) 1.364(3) yes .
C(2) C(1) 1.375(4) yes .
C(17) C(18) 1.402(3) yes .
C(17) C(16) 1.377(3) yes .
C(1) C(6) 1.382(4) yes .
C(36) C(41) 1.387(4) yes .
C(36) C(37) 1.385(3) yes .
C(22) C(27) 1.390(4) yes .
C(22) C(23) 1.364(4) yes .
C(10) C(11) 1.382(4) yes .
C(4) C(5) 1.392(3) yes .
C(13) C(12) 1.376(4) yes .
C(5) C(6) 1.393(3) yes .
C(38) C(37) 1.376(4) yes .
C(38) C(39) 1.408(4) yes .
C(18) C(19) 1.395(4) yes .
C(18) C(21) 1.489(4) yes .
C(26) C(27) 1.373(3) yes .
C(41) C(40) 1.385(3) yes .
C(40) C(39) 1.370(4) yes .
C(30) C(31) 1.378(4) yes .
C(30) C(35) 1.390(4) yes .
C(31) C(32) 1.393(4) yes .
C(39) C(42) 1.504(4) yes .
C(12) C(11) 1.386(4) yes .
C(24) C(23) 1.380(3) yes .
C(32) C(33) 1.378(5) yes .
C(35) C(34) 1.380(4) yes .
C(34) C(33) 1.367(5) yes .
N(2) H(40) 0.950 no .
N(1) H(20) 0.950 no .
C(14) H(12) 0.950 no .
C(3) H(2) 0.950 no .
C(20) H(16) 0.950 no .
C(2) H(1) 0.950 no .
C(17) H(14) 0.950 no .
C(10) H(8) 0.950 no .
C(13) H(11) 0.950 no .
C(5) H(3) 0.950 no .
C(38) H(34) 0.950 no .
C(26) H(23) 0.950 no .
C(41) H(36) 0.950 no .
C(16) H(13) 0.950 no .
C(37) H(33) 0.950 no .
C(40) H(35) 0.950 no .
C(31) H(28) 0.950 no .
C(12) H(10) 0.950 no .
C(24) H(22) 0.950 no .
C(27) H(24) 0.950 no .
C(32) H(29) 0.950 no .
C(29) H(25) 0.950 no .
C(29) H(26) 0.950 no .
C(29) H(27) 0.950 no .
C(19) H(15) 0.950 no .
C(8) H(5) 0.950 no .
C(8) H(6) 0.950 no .
C(8) H(7) 0.950 no .
C(23) H(21) 0.950 no .
C(11) H(9) 0.950 no .
C(21) H(17) 0.950 no .
C(21) H(18) 0.950 no .
C(21) H(19) 0.950 no .
C(35) H(32) 0.950 no .
C(34) H(31) 0.950 no .
C(6) H(4) 0.950 no .
C(33) H(30) 0.950 no .
C(42) H(37) 0.950 no .
C(42) H(38) 0.950 no .
C(42) H(39) 0.950 no .

loop_
_geom_contact_atom_site_label_1
_geom_contact_atom_site_label_2
_geom_contact_distance
_geom_contact_site_symmetry_2
S(1) C(9) 3.466(2) .
S(1) C(7) 2.793(2) .
S(1) C(20) 2.722(2) .
S(1) C(16) 2.731(2) .
S(1) C(8) 3.144(2) .
Cl(1) O(2) 3.4344(19) 2_846
Cl(1) C(2) 2.690(2) .
Cl(1) C(12) 3.527(3) 2_856
Cl(1) C(6) 2.690(2) .
S(2) C(28) 2.781(2) .
S(2) C(25) 3.450(2) .
S(2) C(41) 2.732(2) .
S(2) C(37) 2.712(2) .
S(2) C(29) 3.168(2) .
Cl(2) C(27) 2.705(2) .
Cl(2) C(23) 2.697(2) .
Cl(2) C(21) 3.462(3) 1_665
O(1) O(2) 2.470(2) .
O(1) O(3) 3.280(2) .
O(1) N(2) 2.931(3) .
O(1) N(1) 2.411(2) .
O(1) C(15) 2.603(3) .
O(1) C(20) 3.080(3) .
O(1) C(26) 3.236(3) .
O(4) O(3) 2.459(3) .
O(4) N(2) 2.503(3) .
O(4) C(28) 3.288(3) .
O(4) C(36) 2.584(3) .
O(4) C(41) 2.899(3) .
O(4) C(24) 3.523(3) 2_845
O(4) C(29) 2.986(3) .
O(4) C(23) 3.229(3) 2_845
O(4) C(34) 3.530(4) 2_745
O(2) Cl(1) 3.4344(19) 2_856
O(2) O(1) 2.470(2) .
O(2) N(1) 2.493(2) .
O(2) C(15) 2.581(3) .
O(2) C(7) 3.278(3) .
O(2) C(10) 3.467(3) 2_756
O(2) C(16) 2.898(3) .
O(2) C(8) 2.956(3) .
O(2) C(11) 3.281(3) 2_756
O(3) O(1) 3.280(2) .
O(3) O(4) 2.459(3) .
O(3) N(2) 2.412(2) .
O(3) N(1) 2.908(3) .
O(3) C(14) 3.214(3) .
O(3) C(36) 2.598(3) .
O(3) C(37) 3.074(3) .
O(3) C(21) 3.524(3) 1_655
N(2) O(1) 2.931(3) .
N(2) O(4) 2.503(3) .
N(2) O(3) 2.412(2) .
N(2) C(25) 2.474(3) .
N(2) C(36) 2.752(3) .
N(2) C(26) 2.998(3) .
N(2) C(37) 3.297(3) .
N(2) C(30) 2.424(3) .
N(2) C(31) 2.809(3) .
N(2) C(24) 3.561(3) .
N(2) C(29) 2.488(3) .
N(1) O(1) 2.411(2) .
N(1) O(2) 2.493(2) .
N(1) O(3) 2.908(3) .
N(1) C(15) 2.748(3) .
N(1) C(14) 2.982(3) .
N(1) C(3) 2.809(3) .
N(1) C(9) 2.456(3) .
N(1) C(20) 3.293(3) .
N(1) C(10) 3.562(3) .
N(1) C(4) 2.409(3) .
N(1) C(8) 2.477(3) .
C(15) O(1) 2.603(3) .
C(15) O(2) 2.581(3) .
C(15) N(1) 2.748(3) .
C(15) C(9) 3.298(3) .
C(15) C(7) 3.371(3) .
C(15) C(17) 2.376(3) .
C(15) C(10) 3.495(3) .
C(15) C(18) 2.780(3) .
C(15) C(40) 3.600(3) 1_455
C(15) C(19) 2.379(3) .
C(14) O(3) 3.214(3) .
C(14) N(1) 2.982(3) .
C(14) C(7) 2.517(3) .
C(14) C(20) 3.431(3) .
C(14) C(10) 2.393(4) .
C(14) C(4) 3.075(3) .
C(14) C(5) 3.176(3) .
C(14) C(12) 2.403(4) .
C(14) C(11) 2.759(4) .
C(28) S(2) 2.781(2) .
C(28) O(4) 3.288(3) .
C(28) C(36) 3.366(3) .
C(28) C(26) 2.529(3) .
C(28) C(31) 2.529(3) .
C(28) C(24) 2.586(3) .
C(28) C(35) 2.558(4) .
C(3) N(1) 2.809(3) .
C(3) C(7) 2.542(3) .
C(3) C(1) 2.377(3) .
C(3) C(5) 2.393(4) .
C(3) C(8) 3.117(4) .
C(3) C(6) 2.771(4) .
C(9) S(1) 3.466(2) .
C(9) N(1) 2.456(3) .
C(9) C(15) 3.298(3) .
C(9) C(20) 3.353(3) .
C(9) C(4) 2.544(3) .
C(9) C(13) 2.422(3) .
C(9) C(5) 2.912(3) .
C(9) C(12) 2.806(3) .
C(9) C(8) 2.548(3) .
C(9) C(11) 2.419(4) .
C(7) S(1) 2.793(2) .
C(7) O(2) 3.278(3) .
C(7) C(15) 3.371(3) .
C(7) C(14) 2.517(3) .
C(7) C(3) 2.542(3) .
C(7) C(10) 2.565(3) .
C(7) C(5) 2.554(3) .
C(25) S(2) 3.450(2) .
C(25) N(2) 2.474(3) .
C(25) C(36) 3.259(3) .
C(25) C(22) 2.763(3) .
C(25) C(37) 3.323(3) .
C(25) C(30) 2.554(3) .
C(25) C(27) 2.418(3) .
C(25) C(29) 2.566(3) .
C(25) C(23) 2.413(3) .
C(25) C(35) 2.903(3) .
C(20) S(1) 2.722(2) .
C(20) O(1) 3.080(3) .
C(20) N(1) 3.293(3) .
C(20) C(14) 3.431(3) .
C(20) C(9) 3.353(3) .
C(20) C(17) 2.764(4) .
C(20) C(10) 3.586(3) .
C(20) C(18) 2.411(3) .
C(20) C(16) 2.418(3) .
C(2) Cl(1) 2.690(2) .
C(2) C(4) 2.419(3) .
C(2) C(5) 2.769(3) .
C(2) C(6) 2.404(4) .
C(17) C(15) 2.376(3) .
C(17) C(20) 2.764(4) .
C(17) C(36) 3.578(3) 1_455
C(17) C(19) 2.391(4) .
C(17) C(21) 2.517(4) .
C(1) C(3) 2.377(3) .
C(1) C(4) 2.778(3) .
C(1) C(5) 2.388(3) .
C(36) O(4) 2.584(3) .
C(36) O(3) 2.598(3) .
C(36) N(2) 2.752(3) .
C(36) C(28) 3.366(3) .
C(36) C(25) 3.259(3) .
C(36) C(17) 3.578(3) 1_655
C(36) C(38) 2.380(3) .
C(36) C(40) 2.391(4) .
C(36) C(39) 2.768(4) .
C(36) C(24) 3.437(3) .
C(22) C(25) 2.763(3) .
C(22) C(38) 3.458(4) .
C(22) C(26) 2.372(3) .
C(22) C(24) 2.366(4) .
C(10) O(2) 3.467(3) 2_746
C(10) N(1) 3.562(3) .
C(10) C(15) 3.495(3) .
C(10) C(14) 2.393(4) .
C(10) C(7) 2.565(3) .
C(10) C(20) 3.586(3) .
C(10) C(13) 2.762(4) .
C(10) C(12) 2.405(4) .
C(10) C(8) 2.901(3) .
C(4) N(1) 2.409(3) .
C(4) C(14) 3.075(3) .
C(4) C(9) 2.544(3) .
C(4) C(2) 2.419(3) .
C(4) C(1) 2.778(3) .
C(4) C(8) 2.451(3) .
C(4) C(6) 2.426(3) .
C(13) C(9) 2.422(3) .
C(13) C(10) 2.762(4) .
C(13) C(11) 2.382(4) .
C(5) C(14) 3.176(3) .
C(5) C(3) 2.393(4) .
C(5) C(9) 2.912(3) .
C(5) C(7) 2.554(3) .
C(5) C(2) 2.769(3) .
C(5) C(1) 2.388(3) .
C(5) C(8) 3.385(4) .
C(38) C(36) 2.380(3) .
C(38) C(22) 3.458(4) .
C(38) C(41) 2.767(4) .
C(38) C(40) 2.395(4) .
C(38) C(23) 3.516(3) .
C(38) C(42) 2.522(4) .
C(18) C(15) 2.780(3) .
C(18) C(20) 2.411(3) .
C(18) C(16) 2.427(3) .
C(26) O(1) 3.236(3) .
C(26) N(2) 2.998(3) .
C(26) C(28) 2.529(3) .
C(26) C(22) 2.372(3) .
C(26) C(37) 3.357(3) .
C(26) C(30) 3.075(3) .
C(26) C(24) 2.389(4) .
C(26) C(23) 2.761(4) .
C(26) C(35) 3.172(3) .
C(41) S(2) 2.732(2) .
C(41) O(4) 2.899(3) .
C(41) C(38) 2.767(4) .
C(41) C(37) 2.412(4) .
C(41) C(39) 2.398(4) .
C(16) S(1) 2.731(2) .
C(16) O(2) 2.898(3) .
C(16) C(20) 2.418(3) .
C(16) C(18) 2.427(3) .
C(16) C(19) 2.771(3) .
C(37) S(2) 2.712(2) .
C(37) O(3) 3.074(3) .
C(37) N(2) 3.297(3) .
C(37) C(25) 3.323(3) .
C(37) C(26) 3.357(3) .
C(37) C(41) 2.412(4) .
C(37) C(40) 2.775(4) .
C(37) C(39) 2.419(4) .
C(37) C(24) 3.553(3) .
C(37) C(27) 3.596(4) .
C(40) C(15) 3.600(3) 1_655
C(40) C(36) 2.391(4) .
C(40) C(38) 2.395(4) .
C(40) C(37) 2.775(4) .
C(40) C(32) 3.550(4) 1_655
C(40) C(33) 3.558(4) 1_655
C(40) C(42) 2.504(4) .
C(30) N(2) 2.424(3) .
C(30) C(25) 2.554(3) .
C(30) C(26) 3.075(3) .
C(30) C(32) 2.411(4) .
C(30) C(29) 2.481(4) .
C(30) C(34) 2.403(4) .
C(30) C(33) 2.787(4) .
C(31) N(2) 2.809(3) .
C(31) C(28) 2.529(3) .
C(31) C(29) 3.160(4) .
C(31) C(35) 2.378(4) .
C(31) C(34) 2.744(4) .
C(31) C(33) 2.398(4) .
C(39) C(36) 2.768(4) .
C(39) C(41) 2.398(4) .
C(39) C(37) 2.419(4) .
C(39) C(23) 3.597(3) .
C(12) Cl(1) 3.527(3) 2_846
C(12) C(14) 2.403(4) .
C(12) C(9) 2.806(3) .
C(12) C(10) 2.405(4) .
C(24) O(4) 3.523(3) 2_855
C(24) N(2) 3.561(3) .
C(24) C(28) 2.586(3) .
C(24) C(36) 3.437(3) .
C(24) C(22) 2.366(4) .
C(24) C(26) 2.389(4) .
C(24) C(37) 3.553(3) .
C(24) C(27) 2.769(4) .
C(24) C(29) 2.913(4) .
C(27) Cl(2) 2.705(2) .
C(27) C(25) 2.418(3) .
C(27) C(37) 3.596(4) .
C(27) C(24) 2.769(4) .
C(27) C(23) 2.406(4) .
C(32) C(40) 3.550(4) 1_455
C(32) C(30) 2.411(4) .
C(32) C(35) 2.755(5) .
C(32) C(34) 2.371(5) .
C(29) S(2) 3.168(2) .
C(29) O(4) 2.986(3) .
C(29) N(2) 2.488(3) .
C(29) C(25) 2.566(3) .
C(29) C(30) 2.481(4) .
C(29) C(31) 3.160(4) .
C(29) C(24) 2.913(4) .
C(29) C(35) 3.391(4) .
C(19) C(15) 2.379(3) .
C(19) C(17) 2.391(4) .
C(19) C(16) 2.771(3) .
C(19) C(21) 2.515(4) .
C(8) S(1) 3.144(2) .
C(8) O(2) 2.956(3) .
C(8) N(1) 2.477(3) .
C(8) C(3) 3.117(4) .
C(8) C(9) 2.548(3) .
C(8) C(10) 2.901(3) .
C(8) C(4) 2.451(3) .
C(8) C(5) 3.385(4) .
C(23) Cl(2) 2.697(2) .
C(23) O(4) 3.229(3) 2_855
C(23) C(25) 2.413(3) .
C(23) C(38) 3.516(3) .
C(23) C(26) 2.761(4) .
C(23) C(39) 3.597(3) .
C(23) C(27) 2.406(4) .
C(11) O(2) 3.281(3) 2_746
C(11) C(14) 2.759(4) .
C(11) C(9) 2.419(4) .
C(11) C(13) 2.382(4) .
C(21) Cl(2) 3.462(3) 1_445
C(21) O(3) 3.524(3) 1_455
C(21) C(17) 2.517(4) .
C(21) C(19) 2.515(4) .
C(35) C(28) 2.558(4) .
C(35) C(25) 2.903(3) .
C(35) C(26) 3.172(3) .
C(35) C(31) 2.378(4) .
C(35) C(32) 2.755(5) .
C(35) C(29) 3.391(4) .
C(35) C(33) 2.391(4) .
C(34) O(4) 3.530(4) 2_755
C(34) C(30) 2.403(4) .
C(34) C(31) 2.744(4) .
C(34) C(32) 2.371(5) .
C(6) Cl(1) 2.690(2) .
C(6) C(3) 2.771(4) .
C(6) C(2) 2.404(4) .
C(6) C(4) 2.426(3) .
C(33) C(40) 3.558(4) 1_455
C(33) C(30) 2.787(4) .
C(33) C(31) 2.398(4) .
C(33) C(35) 2.391(4) .
C(42) C(38) 2.522(4) .
C(42) C(40) 2.504(4) .
S(1) H(4) 3.355 2_856
S(1) H(7) 2.601 .
S(1) H(13) 2.839 .
S(1) H(16) 2.824 .
S(1) H(20) 2.223 .
S(1) H(38) 3.404 1_455
S(1) H(40) 3.386 .
Cl(1) H(1) 2.790 .
Cl(1) H(4) 2.789 .
Cl(1) H(6) 3.160 1_655
Cl(1) H(7) 3.515 1_655
Cl(1) H(8) 3.062 1_655
Cl(1) H(10) 3.100 2_856
Cl(1) H(13) 3.583 1_655
Cl(1) H(24) 2.977 2_846
S(2) H(19) 3.318 1_655
S(2) H(20) 3.357 .
S(2) H(31) 3.133 2_745
S(2) H(25) 3.208 .
S(2) H(27) 2.938 .
S(2) H(33) 2.796 .
S(2) H(36) 2.830 .
S(2) H(40) 2.219 .
Cl(2) H(5) 3.474 2_856
Cl(2) H(11) 3.555 1_565
Cl(2) H(17) 2.881 1_665
Cl(2) H(18) 3.342 1_665
Cl(2) H(21) 2.796 .
Cl(2) H(24) 2.791 .
Cl(2) H(30) 3.331 2_755
Cl(2) H(29) 3.560 2_755
O(1) H(4) 3.380 2_856
O(1) H(16) 2.843 .
O(1) H(20) 2.463 .
O(1) H(23) 2.474 .
O(1) H(33) 3.136 .
O(1) H(35) 3.432 1_455
O(1) H(38) 2.796 1_455
O(1) H(40) 2.251 .
O(4) H(18) 3.251 1_655
O(4) H(19) 3.299 1_655
O(4) H(21) 2.515 2_845
O(4) H(22) 3.107 2_845
O(4) H(30) 3.432 2_745
O(4) H(31) 2.738 2_745
O(4) H(25) 2.991 .
O(4) H(27) 2.422 .
O(4) H(36) 2.508 .
O(4) H(40) 3.163 .
O(2) H(4) 2.946 2_856
O(2) H(5) 3.259 .
O(2) H(7) 2.171 .
O(2) H(8) 3.002 2_756
O(2) H(9) 2.643 2_756
O(2) H(13) 2.520 .
O(2) H(20) 3.152 .
O(2) H(38) 3.388 1_455
O(2) H(39) 3.438 1_455
O(3) H(12) 2.453 .
O(3) H(14) 3.427 1_655
O(3) H(16) 3.193 .
O(3) H(19) 2.689 1_655
O(3) H(20) 2.215 .
O(3) H(31) 3.149 2_745
O(3) H(33) 2.803 .
O(3) H(40) 2.461 .
N(2) H(16) 3.434 .
N(2) H(23) 2.853 .
N(2) H(28) 2.518 .
N(2) H(31) 3.232 2_745
N(2) H(25) 2.897 .
N(2) H(26) 3.249 .
N(2) H(27) 2.498 .
N(2) H(33) 3.146 .
N(1) H(2) 2.515 .
N(1) H(4) 3.391 2_856
N(1) H(5) 2.890 .
N(1) H(6) 3.242 .
N(1) H(7) 2.467 .
N(1) H(12) 2.846 .
N(1) H(16) 3.135 .
N(1) H(33) 3.407 .
C(15) H(7) 3.092 .
C(15) H(13) 2.038 .
C(15) H(14) 3.235 .
C(15) H(15) 3.238 .
C(15) H(16) 2.050 .
C(15) H(20) 3.464 .
C(14) H(1) 3.401 2_846
C(14) H(3) 2.769 .
C(14) H(8) 3.249 .
C(14) H(10) 3.258 .
C(14) H(11) 2.035 .
C(14) H(16) 3.149 .
C(14) H(19) 3.553 1_655
C(14) H(20) 3.158 .
C(28) H(22) 2.744 .
C(28) H(23) 2.653 .
C(28) H(28) 2.665 .
C(28) H(32) 2.710 .
C(28) H(25) 2.060 .
C(28) H(26) 2.066 .
C(28) H(27) 2.071 .
C(28) H(40) 2.097 .
C(3) H(1) 2.031 .
C(3) H(3) 3.255 .
C(3) H(3) 3.445 2_856
C(3) H(4) 3.599 2_856
C(3) H(5) 2.701 .
C(3) H(14) 3.141 1_655
C(3) H(20) 2.579 .
C(9) H(3) 2.560 .
C(9) H(5) 3.297 .
C(9) H(6) 2.558 .
C(9) H(7) 2.969 .
C(9) H(8) 2.038 .
C(9) H(9) 3.273 .
C(9) H(11) 3.275 .
C(9) H(12) 2.038 .
C(9) H(16) 3.398 .
C(9) H(20) 2.996 .
C(7) H(2) 2.677 .
C(7) H(3) 2.708 .
C(7) H(5) 2.048 .
C(7) H(6) 2.046 .
C(7) H(7) 2.040 .
C(7) H(8) 2.723 .
C(7) H(12) 2.658 .
C(7) H(20) 2.111 .
C(25) H(21) 3.271 .
C(25) H(22) 2.029 .
C(25) H(23) 2.038 .
C(25) H(24) 3.284 .
C(25) H(32) 2.542 .
C(25) H(25) 2.571 .
C(25) H(26) 2.962 .
C(25) H(27) 3.333 .
C(25) H(33) 3.426 .
C(25) H(40) 3.028 .
C(20) H(13) 3.276 .
C(20) H(15) 2.009 .
C(20) H(40) 3.359 .
C(2) H(2) 2.025 .
C(2) H(3) 3.493 2_856
C(2) H(4) 3.258 .
C(2) H(13) 3.308 1_655
C(2) H(14) 2.895 1_655
C(2) H(24) 3.441 2_846
C(17) H(13) 2.033 .
C(17) H(15) 3.249 .
C(17) H(17) 2.941 .
C(17) H(18) 3.240 .
C(17) H(19) 2.601 .
C(1) H(1) 2.026 .
C(1) H(2) 3.235 .
C(1) H(3) 3.244 .
C(1) H(4) 2.033 .
C(1) H(13) 3.588 1_655
C(1) H(14) 2.966 1_655
C(1) H(24) 2.958 2_846
C(36) H(22) 3.595 .
C(36) H(25) 3.314 .
C(36) H(33) 2.030 .
C(36) H(34) 3.240 .
C(36) H(35) 3.250 .
C(36) H(36) 2.033 .
C(36) H(40) 3.461 .
C(22) H(21) 2.017 .
C(22) H(22) 3.224 .
C(22) H(23) 3.231 .
C(22) H(24) 2.036 .
C(22) H(29) 2.833 2_755
C(22) H(34) 3.374 .
C(10) H(3) 3.310 .
C(10) H(6) 2.485 .
C(10) H(7) 3.199 .
C(10) H(9) 2.027 .
C(10) H(10) 3.266 .
C(10) H(12) 3.255 .
C(4) H(1) 3.277 .
C(4) H(2) 2.036 .
C(4) H(3) 2.037 .
C(4) H(4) 3.286 .
C(4) H(5) 2.398 .
C(4) H(6) 2.916 .
C(4) H(7) 3.198 .
C(4) H(12) 2.866 .
C(4) H(14) 3.450 1_655
C(4) H(20) 2.451 .
C(4) H(34) 3.579 2_846
C(13) H(1) 3.076 2_846
C(13) H(9) 3.240 .
C(13) H(10) 2.025 .
C(13) H(12) 2.033 .
C(13) H(16) 3.467 .
C(5) H(2) 3.250 .
C(5) H(2) 3.363 2_846
C(5) H(4) 2.052 .
C(5) H(5) 3.352 .
C(5) H(6) 3.507 .
C(5) H(12) 3.019 .
C(5) H(14) 3.512 1_655
C(5) H(34) 3.046 2_846
C(38) H(33) 2.039 .
C(38) H(35) 3.252 .
C(38) H(37) 2.939 .
C(38) H(38) 3.245 .
C(38) H(39) 2.614 .
C(18) H(13) 3.285 .
C(18) H(14) 2.037 .
C(18) H(15) 2.031 .
C(18) H(16) 3.266 .
C(18) H(17) 2.018 .
C(18) H(18) 2.014 .
C(18) H(19) 2.014 .
C(26) H(22) 3.248 .
C(26) H(24) 2.041 .
C(26) H(32) 2.769 .
C(26) H(29) 3.428 2_755
C(26) H(33) 3.144 .
C(26) H(40) 3.194 .
C(41) H(22) 3.460 .
C(41) H(29) 3.535 1_655
C(41) H(25) 3.233 .
C(41) H(33) 3.263 .
C(41) H(35) 2.032 .
C(16) H(7) 3.144 .
C(16) H(8) 3.546 .
C(16) H(14) 2.022 .
C(16) H(16) 3.276 .
C(37) H(20) 3.365 .
C(37) H(34) 2.022 .
C(37) H(36) 3.265 .
C(40) H(34) 3.250 .
C(40) H(36) 2.043 .
C(40) H(37) 2.918 .
C(40) H(38) 2.593 .
C(40) H(39) 3.233 .
C(30) H(23) 2.853 .
C(30) H(28) 2.023 .
C(30) H(31) 3.260 .
C(30) H(32) 2.035 .
C(30) H(29) 3.266 .
C(30) H(25) 3.267 .
C(30) H(26) 2.479 .
C(30) H(27) 2.856 .
C(30) H(35) 3.460 1_455
C(30) H(40) 2.466 .
C(31) H(30) 3.259 .
C(31) H(32) 3.237 .
C(31) H(32) 3.434 2_745
C(31) H(29) 2.044 .
C(31) H(26) 3.166 .
C(31) H(27) 3.128 .
C(31) H(35) 3.113 1_455
C(31) H(40) 2.556 .
C(39) H(33) 3.285 .
C(39) H(34) 2.052 .
C(39) H(35) 2.012 .
C(39) H(36) 3.257 .
C(39) H(37) 2.021 .
C(39) H(38) 2.026 .
C(39) H(39) 2.041 .
C(12) H(1) 3.068 2_846
C(12) H(8) 3.262 .
C(12) H(9) 2.032 .
C(12) H(11) 2.024 .
C(12) H(12) 3.254 .
C(12) H(15) 3.537 .
C(24) H(18) 3.584 2_755
C(24) H(21) 2.035 .
C(24) H(23) 3.248 .
C(24) H(32) 3.292 .
C(24) H(29) 3.520 2_755
C(24) H(25) 2.484 .
C(24) H(26) 3.211 .
C(27) H(21) 3.261 .
C(27) H(23) 2.015 .
C(27) H(29) 3.004 2_755
C(27) H(33) 3.441 .
C(27) H(34) 3.579 .
C(32) H(11) 3.293 2_755
C(32) H(28) 2.037 .
C(32) H(30) 2.030 .
C(32) H(31) 3.225 .
C(32) H(35) 2.835 1_455
C(32) H(36) 3.215 1_455
C(29) H(15) 3.390 2_755
C(29) H(18) 3.248 2_755
C(29) H(21) 3.219 2_845
C(29) H(22) 2.530 .
C(29) H(28) 3.136 .
C(29) H(32) 3.530 .
C(29) H(40) 3.256 .
C(19) H(14) 3.248 .
C(19) H(16) 2.015 .
C(19) H(17) 2.930 .
C(19) H(18) 2.610 .
C(19) H(19) 3.241 .
C(19) H(32) 3.546 2_745
C(19) H(26) 3.424 2_745
C(19) H(36) 3.552 1_455
C(8) H(2) 3.089 .
C(8) H(3) 3.539 .
C(8) H(8) 2.524 .
C(8) H(9) 3.141 2_756
C(8) H(20) 3.247 .
C(8) H(34) 3.553 2_846
C(8) H(39) 3.138 2_846
C(23) H(22) 2.027 .
C(23) H(24) 3.255 .
C(23) H(29) 3.108 2_755
C(23) H(27) 3.471 2_855
C(23) H(36) 3.474 2_855
C(11) H(1) 3.333 2_846
C(11) H(7) 3.277 2_746
C(11) H(8) 2.033 .
C(11) H(10) 2.044 .
C(11) H(11) 3.242 .
C(21) H(12) 3.570 1_455
C(21) H(14) 2.664 .
C(21) H(15) 2.665 .
C(21) H(26) 3.415 2_745
C(35) H(15) 3.085 2_755
C(35) H(23) 3.014 .
C(35) H(28) 3.238 .
C(35) H(28) 3.325 2_755
C(35) H(30) 3.249 .
C(35) H(31) 2.029 .
C(35) H(26) 3.098 .
C(35) H(35) 3.543 1_455
C(34) H(11) 3.233 2_755
C(34) H(16) 3.505 2_755
C(34) H(28) 3.389 2_755
C(34) H(30) 2.021 .
C(34) H(32) 2.028 .
C(34) H(29) 3.228 .
C(34) H(35) 3.296 1_455
C(6) H(1) 3.259 .
C(6) H(2) 3.291 2_846
C(6) H(3) 2.034 .
C(6) H(14) 3.300 1_655
C(6) H(24) 3.409 2_846
C(6) H(33) 3.501 2_846
C(6) H(34) 3.483 2_846
C(33) H(11) 2.868 2_755
C(33) H(28) 3.253 .
C(33) H(31) 2.008 .
C(33) H(32) 3.244 .
C(33) H(29) 2.026 .
C(33) H(35) 2.939 1_455
C(33) H(36) 3.555 1_455
C(42) H(6) 3.206 2_856
C(42) H(34) 2.671 .
C(42) H(35) 2.650 .
H(1) Cl(1) 2.790 .
H(1) C(14) 3.401 2_856
H(1) C(3) 2.031 .
H(1) C(1) 2.026 .
H(1) C(4) 3.277 .
H(1) C(13) 3.076 2_856
H(1) C(12) 3.068 2_856
H(1) C(11) 3.333 2_856
H(1) C(6) 3.259 .
H(1) H(2) 2.332 .
H(1) H(3) 2.886 2_856
H(1) H(10) 3.416 2_856
H(1) H(11) 3.412 2_856
H(1) H(13) 2.978 1_655
H(1) H(14) 3.249 1_655
H(2) N(1) 2.515 .
H(2) C(7) 2.677 .
H(2) C(2) 2.025 .
H(2) C(1) 3.235 .
H(2) C(4) 2.036 .
H(2) C(5) 3.250 .
H(2) C(5) 3.363 2_856
H(2) C(8) 3.089 .
H(2) C(6) 3.291 2_856
H(2) H(1) 2.332 .
H(2) H(3) 2.776 2_856
H(2) H(4) 2.649 2_856
H(2) H(5) 2.660 .
H(2) H(7) 3.446 .
H(2) H(20) 2.289 .
H(2) H(33) 3.299 .
H(3) C(14) 2.769 .
H(3) C(3) 3.255 .
H(3) C(3) 3.445 2_846
H(3) C(9) 2.560 .
H(3) C(7) 2.708 .
H(3) C(2) 3.493 2_846
H(3) C(1) 3.244 .
H(3) C(10) 3.310 .
H(3) C(4) 2.037 .
H(3) C(8) 3.539 .
H(3) C(6) 2.034 .
H(3) H(1) 2.886 2_846
H(3) H(2) 2.776 2_846
H(3) H(4) 2.348 .
H(3) H(6) 3.447 .
H(3) H(12) 2.838 .
H(3) H(33) 3.586 2_846
H(3) H(34) 2.900 2_846
H(4) S(1) 3.355 2_846
H(4) Cl(1) 2.789 .
H(4) O(1) 3.380 2_846
H(4) O(2) 2.946 2_846
H(4) N(1) 3.391 2_846
H(4) C(3) 3.599 2_846
H(4) C(2) 3.258 .
H(4) C(1) 2.033 .
H(4) C(4) 3.286 .
H(4) C(5) 2.052 .
H(4) H(2) 2.649 2_846
H(4) H(3) 2.348 .
H(4) H(20) 3.270 2_846
H(4) H(33) 3.055 2_846
H(5) Cl(2) 3.474 2_846
H(5) O(2) 3.259 .
H(5) N(1) 2.890 .
H(5) C(3) 2.701 .
H(5) C(9) 3.297 .
H(5) C(7) 2.048 .
H(5) C(4) 2.398 .
H(5) C(5) 3.352 .
H(5) H(2) 2.660 .
H(5) H(6) 1.551 .
H(5) H(7) 1.551 .
H(5) H(8) 3.366 .
H(5) H(9) 3.024 2_756
H(5) H(20) 3.493 .
H(5) H(34) 3.377 2_846
H(5) H(39) 3.246 2_846
H(6) Cl(1) 3.160 1_455
H(6) N(1) 3.242 .
H(6) C(9) 2.558 .
H(6) C(7) 2.046 .
H(6) C(10) 2.485 .
H(6) C(4) 2.916 .
H(6) C(5) 3.507 .
H(6) C(42) 3.206 2_846
H(6) H(3) 3.447 .
H(6) H(5) 1.551 .
H(6) H(7) 1.551 .
H(6) H(8) 1.899 .
H(6) H(9) 3.545 2_756
H(6) H(34) 3.023 2_846
H(6) H(37) 3.473 2_846
H(6) H(39) 2.291 2_846
H(7) S(1) 2.601 .
H(7) Cl(1) 3.515 1_455
H(7) O(2) 2.171 .
H(7) N(1) 2.467 .
H(7) C(15) 3.092 .
H(7) C(9) 2.969 .
H(7) C(7) 2.040 .
H(7) C(10) 3.199 .
H(7) C(4) 3.198 .
H(7) C(16) 3.144 .
H(7) C(11) 3.277 2_756
H(7) H(2) 3.446 .
H(7) H(5) 1.551 .
H(7) H(6) 1.551 .
H(7) H(8) 2.770 .
H(7) H(9) 2.475 2_756
H(7) H(13) 2.829 .
H(7) H(20) 3.341 .
H(8) Cl(1) 3.062 1_455
H(8) O(2) 3.002 2_746
H(8) C(14) 3.249 .
H(8) C(9) 2.038 .
H(8) C(7) 2.723 .
H(8) C(16) 3.546 .
H(8) C(12) 3.262 .
H(8) C(8) 2.524 .
H(8) C(11) 2.033 .
H(8) H(5) 3.366 .
H(8) H(6) 1.899 .
H(8) H(7) 2.770 .
H(8) H(9) 2.329 .
H(8) H(39) 2.994 2_846
H(9) O(2) 2.643 2_746
H(9) C(9) 3.273 .
H(9) C(10) 2.027 .
H(9) C(13) 3.240 .
H(9) C(12) 2.032 .
H(9) C(8) 3.141 2_746
H(9) H(5) 3.024 2_746
H(9) H(6) 3.545 2_746
H(9) H(7) 2.475 2_746
H(9) H(8) 2.329 .
H(9) H(10) 2.346 .
H(9) H(13) 3.416 2_746
H(9) H(17) 3.281 .
H(10) Cl(1) 3.100 2_846
H(10) C(14) 3.258 .
H(10) C(10) 3.266 .
H(10) C(13) 2.025 .
H(10) C(11) 2.044 .
H(10) H(1) 3.416 2_846
H(10) H(9) 2.346 .
H(10) H(11) 2.321 .
H(10) H(26) 3.592 2_745
H(10) H(37) 3.567 1_445
H(11) Cl(2) 3.555 1_545
H(11) C(14) 2.035 .
H(11) C(9) 3.275 .
H(11) C(12) 2.024 .
H(11) C(32) 3.293 2_745
H(11) C(11) 3.242 .
H(11) C(34) 3.233 2_745
H(11) C(33) 2.868 2_745
H(11) H(1) 3.412 2_846
H(11) H(10) 2.321 .
H(11) H(12) 2.328 .
H(11) H(24) 3.381 1_545
H(11) H(30) 2.882 2_745
H(11) H(31) 3.469 2_745
H(11) H(29) 3.581 2_745
H(12) O(3) 2.453 .
H(12) N(1) 2.846 .
H(12) C(9) 2.038 .
H(12) C(7) 2.658 .
H(12) C(10) 3.255 .
H(12) C(4) 2.866 .
H(12) C(13) 2.033 .
H(12) C(5) 3.019 .
H(12) C(12) 3.254 .
H(12) C(21) 3.570 1_655
H(12) H(3) 2.838 .
H(12) H(11) 2.328 .
H(12) H(16) 3.309 .
H(12) H(19) 2.671 1_655
H(12) H(20) 2.728 .
H(13) S(1) 2.839 .
H(13) Cl(1) 3.583 1_455
H(13) O(2) 2.520 .
H(13) C(15) 2.038 .
H(13) C(20) 3.276 .
H(13) C(2) 3.308 1_455
H(13) C(17) 2.033 .
H(13) C(1) 3.588 1_455
H(13) C(18) 3.285 .
H(13) H(1) 2.978 1_455
H(13) H(7) 2.829 .
H(13) H(9) 3.416 2_756
H(13) H(14) 2.331 .
H(14) O(3) 3.427 1_455
H(14) C(15) 3.235 .
H(14) C(3) 3.141 1_455
H(14) C(2) 2.895 1_455
H(14) C(1) 2.966 1_455
H(14) C(4) 3.450 1_455
H(14) C(5) 3.512 1_455
H(14) C(18) 2.037 .
H(14) C(16) 2.022 .
H(14) C(19) 3.248 .
H(14) C(21) 2.664 .
H(14) C(6) 3.300 1_455
H(14) H(1) 3.249 1_455
H(14) H(13) 2.331 .
H(14) H(17) 3.031 .
H(14) H(18) 3.492 .
H(14) H(19) 2.433 .
H(15) C(15) 3.238 .
H(15) C(20) 2.009 .
H(15) C(17) 3.249 .
H(15) C(18) 2.031 .
H(15) C(12) 3.537 .
H(15) C(29) 3.390 2_745
H(15) C(21) 2.665 .
H(15) C(35) 3.085 2_745
H(15) H(16) 2.307 .
H(15) H(17) 3.021 .
H(15) H(18) 2.445 .
H(15) H(19) 3.497 .
H(15) H(22) 3.471 2_745
H(15) H(32) 2.798 2_745
H(15) H(26) 2.572 2_745
H(16) S(1) 2.824 .
H(16) O(1) 2.843 .
H(16) O(3) 3.193 .
H(16) N(2) 3.434 .
H(16) N(1) 3.135 .
H(16) C(15) 2.050 .
H(16) C(14) 3.149 .
H(16) C(9) 3.398 .
H(16) C(13) 3.467 .
H(16) C(18) 3.266 .
H(16) C(16) 3.276 .
H(16) C(19) 2.015 .
H(16) C(34) 3.505 2_745
H(16) H(12) 3.309 .
H(16) H(15) 2.307 .
H(16) H(20) 3.400 .
H(16) H(28) 3.267 .
H(16) H(31) 3.081 2_745
H(16) H(32) 3.352 2_745
H(16) H(40) 2.601 .
H(17) Cl(2) 2.881 1_445
H(17) C(17) 2.941 .
H(17) C(18) 2.018 .
H(17) C(19) 2.930 .
H(17) H(9) 3.281 .
H(17) H(14) 3.031 .
H(17) H(15) 3.021 .
H(17) H(18) 1.551 .
H(17) H(19) 1.551 .
H(17) H(26) 3.393 2_745
H(18) Cl(2) 3.342 1_445
H(18) O(4) 3.251 1_455
H(18) C(17) 3.240 .
H(18) C(18) 2.014 .
H(18) C(24) 3.584 2_745
H(18) C(29) 3.248 2_745
H(18) C(19) 2.610 .
H(18) H(14) 3.492 .
H(18) H(15) 2.445 .
H(18) H(17) 1.551 .
H(18) H(19) 1.551 .
H(18) H(22) 2.761 2_745
H(18) H(30) 3.192 2_645
H(18) H(25) 2.881 2_745
H(18) H(26) 2.738 2_745
H(19) S(2) 3.318 1_455
H(19) O(4) 3.299 1_455
H(19) O(3) 2.689 1_455
H(19) C(14) 3.553 1_455
H(19) C(17) 2.601 .
H(19) C(18) 2.014 .
H(19) C(19) 3.241 .
H(19) H(12) 2.671 1_455
H(19) H(14) 2.433 .
H(19) H(15) 3.497 .
H(19) H(17) 1.551 .
H(19) H(18) 1.551 .
H(19) H(30) 3.474 2_645
H(20) S(1) 2.223 .
H(20) S(2) 3.357 .
H(20) O(1) 2.463 .
H(20) O(2) 3.152 .
H(20) O(3) 2.215 .
H(20) C(15) 3.464 .
H(20) C(14) 3.158 .
H(20) C(3) 2.579 .
H(20) C(9) 2.996 .
H(20) C(7) 2.111 .
H(20) C(4) 2.451 .
H(20) C(37) 3.365 .
H(20) C(8) 3.247 .
H(20) H(2) 2.289 .
H(20) H(4) 3.270 2_856
H(20) H(5) 3.493 .
H(20) H(7) 3.341 .
H(20) H(12) 2.728 .
H(20) H(16) 3.400 .
H(20) H(33) 2.584 .
H(20) H(40) 3.367 .
H(21) Cl(2) 2.796 .
H(21) O(4) 2.515 2_855
H(21) C(25) 3.271 .
H(21) C(22) 2.017 .
H(21) C(24) 2.035 .
H(21) C(27) 3.261 .
H(21) C(29) 3.219 2_855
H(21) H(22) 2.336 .
H(21) H(29) 3.510 2_755
H(21) H(25) 3.072 2_855
H(21) H(27) 2.546 2_855
H(21) H(36) 3.198 2_855
H(21) H(37) 3.213 .
H(22) O(4) 3.107 2_855
H(22) C(28) 2.744 .
H(22) C(25) 2.029 .
H(22) C(36) 3.595 .
H(22) C(22) 3.224 .
H(22) C(26) 3.248 .
H(22) C(41) 3.460 .
H(22) C(29) 2.530 .
H(22) C(23) 2.027 .
H(22) H(15) 3.471 2_755
H(22) H(18) 2.761 2_755
H(22) H(21) 2.336 .
H(22) H(30) 3.287 1_655
H(22) H(25) 1.908 .
H(22) H(26) 2.758 .
H(22) H(27) 3.376 .
H(23) O(1) 2.474 .
H(23) N(2) 2.853 .
H(23) C(28) 2.653 .
H(23) C(25) 2.038 .
H(23) C(22) 3.231 .
H(23) C(30) 2.853 .
H(23) C(24) 3.248 .
H(23) C(27) 2.015 .
H(23) C(35) 3.014 .
H(23) H(24) 2.339 .
H(23) H(32) 2.845 .
H(23) H(33) 3.283 .
H(23) H(38) 2.782 1_455
H(23) H(40) 2.759 .
H(24) Cl(1) 2.977 2_856
H(24) Cl(2) 2.791 .
H(24) C(25) 3.284 .
H(24) C(2) 3.441 2_856
H(24) C(1) 2.958 2_856
H(24) C(22) 2.036 .
H(24) C(26) 2.041 .
H(24) C(23) 3.255 .
H(24) C(6) 3.409 2_856
H(24) H(11) 3.381 1_565
H(24) H(23) 2.339 .
H(24) H(29) 3.356 2_755
H(28) N(2) 2.518 .
H(28) C(28) 2.665 .
H(28) C(30) 2.023 .
H(28) C(32) 2.037 .
H(28) C(29) 3.136 .
H(28) C(35) 3.238 .
H(28) C(35) 3.325 2_745
H(28) C(34) 3.389 2_745
H(28) C(33) 3.253 .
H(28) H(16) 3.267 .
H(28) H(31) 2.810 2_745
H(28) H(32) 2.672 2_745
H(28) H(29) 2.342 .
H(28) H(26) 3.337 .
H(28) H(27) 2.841 .
H(28) H(35) 3.583 1_455
H(28) H(40) 2.255 .
H(30) Cl(2) 3.331 2_745
H(30) O(4) 3.432 2_755
H(30) C(31) 3.259 .
H(30) C(32) 2.030 .
H(30) C(35) 3.249 .
H(30) C(34) 2.021 .
H(30) H(11) 2.882 2_755
H(30) H(18) 3.192 2_655
H(30) H(19) 3.474 2_655
H(30) H(22) 3.287 1_455
H(30) H(31) 2.308 .
H(30) H(29) 2.329 .
H(30) H(25) 3.443 1_455
H(30) H(35) 3.327 1_455
H(30) H(36) 3.458 1_455
H(31) S(2) 3.133 2_755
H(31) O(4) 2.738 2_755
H(31) O(3) 3.149 2_755
H(31) N(2) 3.232 2_755
H(31) C(30) 3.260 .
H(31) C(32) 3.225 .
H(31) C(35) 2.029 .
H(31) C(33) 2.008 .
H(31) H(11) 3.469 2_755
H(31) H(16) 3.081 2_755
H(31) H(28) 2.810 2_755
H(31) H(30) 2.308 .
H(31) H(32) 2.329 .
H(31) H(27) 3.477 2_755
H(31) H(40) 3.147 2_755
H(32) C(28) 2.710 .
H(32) C(25) 2.542 .
H(32) C(26) 2.769 .
H(32) C(30) 2.035 .
H(32) C(31) 3.237 .
H(32) C(31) 3.434 2_755
H(32) C(24) 3.292 .
H(32) C(29) 3.530 .
H(32) C(19) 3.546 2_755
H(32) C(34) 2.028 .
H(32) C(33) 3.244 .
H(32) H(15) 2.798 2_755
H(32) H(16) 3.352 2_755
H(32) H(23) 2.845 .
H(32) H(28) 2.672 2_755
H(32) H(31) 2.329 .
H(32) H(29) 3.144 2_755
H(32) H(26) 3.240 .
H(29) Cl(2) 3.560 2_745
H(29) C(22) 2.833 2_745
H(29) C(26) 3.428 2_745
H(29) C(41) 3.535 1_455
H(29) C(30) 3.266 .
H(29) C(31) 2.044 .
H(29) C(24) 3.520 2_745
H(29) C(27) 3.004 2_745
H(29) C(23) 3.108 2_745
H(29) C(34) 3.228 .
H(29) C(33) 2.026 .
H(29) H(11) 3.581 2_755
H(29) H(21) 3.510 2_745
H(29) H(24) 3.356 2_745
H(29) H(28) 2.342 .
H(29) H(30) 2.329 .
H(29) H(32) 3.144 2_745
H(29) H(35) 3.157 1_455
H(29) H(36) 2.821 1_455
H(25) S(2) 3.208 .
H(25) O(4) 2.991 .
H(25) N(2) 2.897 .
H(25) C(28) 2.060 .
H(25) C(25) 2.571 .
H(25) C(36) 3.314 .
H(25) C(41) 3.233 .
H(25) C(30) 3.267 .
H(25) C(24) 2.484 .
H(25) H(18) 2.881 2_755
H(25) H(21) 3.072 2_845
H(25) H(22) 1.908 .
H(25) H(30) 3.443 1_655
H(25) H(26) 1.551 .
H(25) H(27) 1.551 .
H(25) H(36) 3.027 .
H(26) N(2) 3.249 .
H(26) C(28) 2.066 .
H(26) C(25) 2.962 .
H(26) C(30) 2.479 .
H(26) C(31) 3.166 .
H(26) C(24) 3.211 .
H(26) C(19) 3.424 2_755
H(26) C(21) 3.415 2_755
H(26) C(35) 3.098 .
H(26) H(10) 3.592 2_755
H(26) H(15) 2.572 2_755
H(26) H(17) 3.393 2_755
H(26) H(18) 2.738 2_755
H(26) H(22) 2.758 .
H(26) H(28) 3.337 .
H(26) H(32) 3.240 .
H(26) H(25) 1.551 .
H(26) H(27) 1.551 .
H(27) S(2) 2.938 .
H(27) O(4) 2.422 .
H(27) N(2) 2.498 .
H(27) C(28) 2.071 .
H(27) C(25) 3.333 .
H(27) C(30) 2.856 .
H(27) C(31) 3.128 .
H(27) C(23) 3.471 2_845
H(27) H(21) 2.546 2_845
H(27) H(22) 3.376 .
H(27) H(28) 2.841 .
H(27) H(31) 3.477 2_745
H(27) H(25) 1.551 .
H(27) H(26) 1.551 .
H(27) H(37) 3.490 2_845
H(27) H(40) 3.211 .
H(33) S(2) 2.796 .
H(33) O(1) 3.136 .
H(33) O(3) 2.803 .
H(33) N(2) 3.146 .
H(33) N(1) 3.407 .
H(33) C(25) 3.426 .
H(33) C(36) 2.030 .
H(33) C(38) 2.039 .
H(33) C(26) 3.144 .
H(33) C(41) 3.263 .
H(33) C(39) 3.285 .
H(33) C(27) 3.441 .
H(33) C(6) 3.501 2_856
H(33) H(2) 3.299 .
H(33) H(3) 3.586 2_856
H(33) H(4) 3.055 2_856
H(33) H(20) 2.584 .
H(33) H(23) 3.283 .
H(33) H(34) 2.341 .
H(33) H(40) 3.398 .
H(34) C(36) 3.240 .
H(34) C(22) 3.374 .
H(34) C(4) 3.579 2_856
H(34) C(5) 3.046 2_856
H(34) C(37) 2.022 .
H(34) C(40) 3.250 .
H(34) C(39) 2.052 .
H(34) C(27) 3.579 .
H(34) C(8) 3.553 2_856
H(34) C(6) 3.483 2_856
H(34) C(42) 2.671 .
H(34) H(3) 2.900 2_856
H(34) H(5) 3.377 2_856
H(34) H(6) 3.023 2_856
H(34) H(33) 2.341 .
H(34) H(37) 3.024 .
H(34) H(38) 3.504 .
H(34) H(39) 2.453 .
H(35) O(1) 3.432 1_655
H(35) C(36) 3.250 .
H(35) C(38) 3.252 .
H(35) C(41) 2.032 .
H(35) C(30) 3.460 1_655
H(35) C(31) 3.113 1_655
H(35) C(39) 2.012 .
H(35) C(32) 2.835 1_655
H(35) C(35) 3.543 1_655
H(35) C(34) 3.296 1_655
H(35) C(33) 2.939 1_655
H(35) C(42) 2.650 .
H(35) H(28) 3.583 1_655
H(35) H(30) 3.327 1_655
H(35) H(29) 3.157 1_655
H(35) H(36) 2.346 .
H(35) H(37) 3.008 .
H(35) H(38) 2.421 .
H(35) H(39) 3.483 .
H(36) S(2) 2.830 .
H(36) O(4) 2.508 .
H(36) C(36) 2.033 .
H(36) C(37) 3.265 .
H(36) C(40) 2.043 .
H(36) C(39) 3.257 .
H(36) C(32) 3.215 1_655
H(36) C(19) 3.552 1_655
H(36) C(23) 3.474 2_845
H(36) C(33) 3.555 1_655
H(36) H(21) 3.198 2_845
H(36) H(30) 3.458 1_655
H(36) H(29) 2.821 1_655
H(36) H(25) 3.027 .
H(36) H(35) 2.346 .
H(37) C(38) 2.939 .
H(37) C(40) 2.918 .
H(37) C(39) 2.021 .
H(37) H(6) 3.473 2_856
H(37) H(10) 3.567 1_665
H(37) H(21) 3.213 .
H(37) H(27) 3.490 2_855
H(37) H(34) 3.024 .
H(37) H(35) 3.008 .
H(37) H(38) 1.551 .
H(37) H(39) 1.551 .
H(38) S(1) 3.404 1_655
H(38) O(1) 2.796 1_655
H(38) O(2) 3.388 1_655
H(38) C(38) 3.245 .
H(38) C(40) 2.593 .
H(38) C(39) 2.026 .
H(38) H(23) 2.782 1_655
H(38) H(34) 3.504 .
H(38) H(35) 2.421 .
H(38) H(37) 1.551 .
H(38) H(39) 1.551 .
H(39) O(2) 3.438 1_655
H(39) C(38) 2.614 .
H(39) C(40) 3.233 .
H(39) C(39) 2.041 .
H(39) C(8) 3.138 2_856
H(39) H(5) 3.246 2_856
H(39) H(6) 2.291 2_856
H(39) H(8) 2.994 2_856
H(39) H(34) 2.453 .
H(39) H(35) 3.483 .
H(39) H(37) 1.551 .
H(39) H(38) 1.551 .
H(40) S(1) 3.386 .
H(40) S(2) 2.219 .
H(40) O(1) 2.251 .
H(40) O(4) 3.163 .
H(40) O(3) 2.461 .
H(40) C(28) 2.097 .
H(40) C(25) 3.028 .
H(40) C(20) 3.359 .
H(40) C(36) 3.461 .
H(40) C(26) 3.194 .
H(40) C(30) 2.466 .
H(40) C(31) 2.556 .
H(40) C(29) 3.256 .
H(40) H(16) 2.601 .
H(40) H(20) 3.367 .
H(40) H(23) 2.759 .
H(40) H(28) 2.255 .
H(40) H(31) 3.147 2_745
H(40) H(27) 3.211 .
H(40) H(33) 3.398 .

loop_
_geom_torsion_atom_site_label_1
_geom_torsion_atom_site_label_2
_geom_torsion_atom_site_label_3
_geom_torsion_atom_site_label_4
_geom_torsion
O(1) S(1) N(1) C(7) -169.40(19)
O(1) S(1) C(15) C(20) 48.7(2)
O(1) S(1) C(15) C(16) -132.7(2)
O(2) S(1) N(1) C(7) 63.0(2)
O(2) S(1) C(15) C(20) 178.48(19)
O(2) S(1) C(15) C(16) -2.9(2)
N(1) S(1) C(15) C(20) -62.9(2)
N(1) S(1) C(15) C(16) 115.7(2)
C(15) S(1) N(1) C(7) -54.6(2)
O(4) S(2) N(2) C(28) -64.0(2)
O(4) S(2) C(36) C(41) 3.9(2)
O(4) S(2) C(36) C(37) -177.6(2)
O(3) S(2) N(2) C(28) 169.1(2)
O(3) S(2) C(36) C(41) 132.6(2)
O(3) S(2) C(36) C(37) -48.9(2)
N(2) S(2) C(36) C(41) -115.2(2)
N(2) S(2) C(36) C(37) 63.3(2)
C(36) S(2) N(2) C(28) 53.8(2)
S(2) N(2) C(28) C(25) -79.1(2)
S(2) N(2) C(28) C(30) 160.26(18)
S(2) N(2) C(28) C(29) 44.7(2)
S(1) N(1) C(7) C(9) 82.6(2)
S(1) N(1) C(7) C(4) -156.61(18)
S(1) N(1) C(7) C(8) -42.3(2)
S(1) C(15) C(20) C(19) 176.9(2)
S(1) C(15) C(16) C(17) -177.16(19)
C(20) C(15) C(16) C(17) 1.4(3)
C(16) C(15) C(20) C(19) -1.7(3)
C(9) C(14) C(13) C(12) 0.3(4)
C(13) C(14) C(9) C(7) -175.9(2)
C(13) C(14) C(9) C(10) 2.2(3)
N(2) C(28) C(25) C(26) -58.6(2)
N(2) C(28) C(25) C(24) 117.5(2)
N(2) C(28) C(30) C(31) -40.9(3)
N(2) C(28) C(30) C(35) 143.8(2)
C(25) C(28) C(30) C(31) -160.0(2)
C(25) C(28) C(30) C(35) 24.7(3)
C(30) C(28) C(25) C(26) 58.6(3)
C(30) C(28) C(25) C(24) -125.3(2)
C(29) C(28) C(25) C(26) 178.9(2)
C(29) C(28) C(25) C(24) -5.0(3)
C(29) C(28) C(30) C(31) 76.7(3)
C(29) C(28) C(30) C(35) -98.6(3)
C(2) C(3) C(4) C(7) 175.0(2)
C(2) C(3) C(4) C(5) 0.9(4)
C(4) C(3) C(2) C(1) -0.2(3)
C(14) C(9) C(7) N(1) 58.4(2)
C(14) C(9) C(7) C(4) -57.4(3)
C(14) C(9) C(7) C(8) -179.1(2)
C(14) C(9) C(10) C(11) -2.6(3)
C(7) C(9) C(10) C(11) 175.4(2)
C(10) C(9) C(7) N(1) -119.6(2)
C(10) C(9) C(7) C(4) 124.7(2)
C(10) C(9) C(7) C(8) 2.9(3)
N(1) C(7) C(4) C(3) 43.3(3)
N(1) C(7) C(4) C(5) -142.8(2)
C(9) C(7) C(4) C(3) 161.2(2)
C(9) C(7) C(4) C(5) -24.9(3)
C(8) C(7) C(4) C(3) -73.2(3)
C(8) C(7) C(4) C(5) 100.7(2)
C(28) C(25) C(26) C(27) 174.5(2)
C(28) C(25) C(24) C(23) -174.0(2)
C(26) C(25) C(24) C(23) 2.1(3)
C(24) C(25) C(26) C(27) -1.9(3)
C(15) C(20) C(19) C(18) 0.3(3)
C(3) C(2) C(1) Cl(1) 179.90(19)
C(3) C(2) C(1) C(6) -0.9(4)
C(18) C(17) C(16) C(15) 0.4(3)
C(16) C(17) C(18) C(19) -1.8(3)
C(16) C(17) C(18) C(21) 176.5(2)
Cl(1) C(1) C(6) C(5) -179.6(2)
C(2) C(1) C(6) C(5) 1.2(4)
S(2) C(36) C(41) C(40) 177.3(2)
S(2) C(36) C(37) C(38) -176.2(2)
C(41) C(36) C(37) C(38) 2.2(4)
C(37) C(36) C(41) C(40) -1.1(3)
Cl(2) C(22) C(27) C(26) -177.67(19)
Cl(2) C(22) C(23) C(24) 177.9(2)
C(27) C(22) C(23) C(24) -1.5(4)
C(23) C(22) C(27) C(26) 1.7(4)
C(9) C(10) C(11) C(12) 0.6(4)
C(3) C(4) C(5) C(6) -0.5(4)
C(7) C(4) C(5) C(6) -174.6(2)
C(14) C(13) C(12) C(11) -2.3(4)
C(4) C(5) C(6) C(1) -0.5(4)
C(37) C(38) C(39) C(40) -1.7(4)
C(37) C(38) C(39) C(42) 178.9(2)
C(39) C(38) C(37) C(36) -0.8(4)
C(17) C(18) C(19) C(20) 1.4(3)
C(21) C(18) C(19) C(20) -176.8(2)
C(25) C(26) C(27) C(22) 0.0(3)
C(36) C(41) C(40) C(39) -1.5(4)
C(41) C(40) C(39) C(38) 2.8(4)
C(41) C(40) C(39) C(42) -177.8(2)
C(28) C(30) C(31) C(32) -176.4(2)
C(28) C(30) C(35) C(34) 176.5(2)
C(31) C(30) C(35) C(34) 1.2(4)
C(35) C(30) C(31) C(32) -1.0(4)
C(30) C(31) C(32) C(33) 0.1(3)
C(13) C(12) C(11) C(10) 1.9(4)
C(25) C(24) C(23) C(22) -0.4(4)
C(31) C(32) C(33) C(34) 0.6(4)
C(30) C(35) C(34) C(33) -0.4(4)
C(35) C(34) C(33) C(32) -0.5(5)
